data_7032678
loop_
_publ_author_name
'You, Li-Xin'
'Wang, Shu-Ju'
'Xiong, Gang'
'Ding, Fu'
'Meert, Katrien W.'
'Poelman, Dirk'
'Smet, Philippe F.'
'Ren, Bao-Yi'
'Tian, Yan-Wen'
'Sun, Ya-Guang'

_publ_section_title
;
 Synthesis, structure and properties of 2D lanthanide coordination
 polymers based on N-heterocyclic arylpolycarboxylate ligands.
;
_journal_issue 46
_journal_name_full 'Dalton transactions (Cambridge, England : 2003)'
_journal_page_first 17385
_journal_page_last 17394
_journal_paper_doi 10.1039/c4dt02517b
_journal_volume 43
_journal_year 2014
_chemical_formula_sum 'C15 H14 Gd N O12'
_chemical_formula_weight 557.52
_chemical_name_systematic
; 
 ? 
;
_space_group_IT_number 14
_symmetry_cell_setting monoclinic
_symmetry_space_group_name_Hall '-P 2ybc'
_symmetry_space_group_name_H-M 'P 1 21/c 1'
_atom_sites_solution_hydrogens geom
_atom_sites_solution_primary direct
_atom_sites_solution_secondary difmap
_audit_creation_method SHELXL-97
_cell_angle_alpha 90.00
_cell_angle_beta 126.16(2)
_cell_angle_gamma 90.00
_cell_formula_units_Z 4
_cell_length_a 14.467(3)
_cell_length_b 7.2520(15)
_cell_length_c 20.749(7)
_cell_measurement_reflns_used 4007
_cell_measurement_temperature 293(2)
_cell_measurement_theta_max 27.49
_cell_measurement_theta_min 3.06
_cell_volume 1757.5(9)
_computing_cell_refinement 'Bruker XSCANS'
_computing_data_collection 'Bruker XSCANS'
_computing_data_reduction 'Bruker SHELXTL'
_computing_molecular_graphics 'Bruker SHELXTL'
_computing_publication_material 'Bruker SHELXTL'
_computing_structure_refinement 'SHELXL-97 (Sheldrick, 1997)'
_computing_structure_solution 'SHELXS-97 (Sheldrick, 1990)'
_diffrn_ambient_temperature 293(2)
_diffrn_detector_area_resol_mean 0
_diffrn_measured_fraction_theta_full 0.994
_diffrn_measured_fraction_theta_max 0.994
_diffrn_measurement_device_type 'Bruker P4'
_diffrn_measurement_method '\w scans'
_diffrn_radiation_monochromator graphite
_diffrn_radiation_source 'fine-focus sealed tube'
_diffrn_radiation_type MoK\a
_diffrn_radiation_wavelength 0.71073
_diffrn_reflns_av_R_equivalents 0.0769
_diffrn_reflns_av_sigmaI/netI 0.0496
_diffrn_reflns_limit_h_max 18
_diffrn_reflns_limit_h_min -18
_diffrn_reflns_limit_k_max 9
_diffrn_reflns_limit_k_min -9
_diffrn_reflns_limit_l_max 26
_diffrn_reflns_limit_l_min -26
_diffrn_reflns_number 17078
_diffrn_reflns_theta_full 27.49
_diffrn_reflns_theta_max 27.49
_diffrn_reflns_theta_min 3.06
_diffrn_standards_decay_% 0
_diffrn_standards_interval_count 0
_diffrn_standards_interval_time 0
_diffrn_standards_number 0
_exptl_absorpt_coefficient_mu 3.844
_exptl_absorpt_correction_T_max 0.5136
_exptl_absorpt_correction_T_min 0.3918
_exptl_absorpt_correction_type multi-scan
_exptl_absorpt_process_details SADABS
_exptl_crystal_colour 0
_exptl_crystal_density_diffrn 2.107
_exptl_crystal_density_method 'not measured'
_exptl_crystal_description 0
_exptl_crystal_F_000 1084
_exptl_crystal_size_max 0.30
_exptl_crystal_size_mid 0.20
_exptl_crystal_size_min 0.20
_refine_diff_density_max 3.764
_refine_diff_density_min -1.516
_refine_diff_density_rms 0.152
_refine_ls_extinction_method none
_refine_ls_goodness_of_fit_ref 1.037
_refine_ls_hydrogen_treatment none
_refine_ls_matrix_type full
_refine_ls_number_parameters 318
_refine_ls_number_reflns 4007
_refine_ls_number_restraints 0
_refine_ls_restrained_S_all 1.037
_refine_ls_R_factor_all 0.0345
_refine_ls_R_factor_gt 0.0305
_refine_ls_shift/su_max 0.003
_refine_ls_shift/su_mean 0.000
_refine_ls_structure_factor_coef Fsqd
_refine_ls_weighting_details 'calc w=1/[\s^2^(Fo^2^)+(0.0367P)^2^+0.4437P] where P=(Fo^2^+2Fc^2^)/3'
_refine_ls_weighting_scheme calc
_refine_ls_wR_factor_gt 0.0701
_refine_ls_wR_factor_ref 0.0729
_reflns_number_gt 3610
_reflns_number_total 4007
_reflns_threshold_expression >2sigma(I)
_cod_data_source_file c4dt02517b2.cif
_cod_data_source_block shelxl
_cod_depositor_comments
;
The following automatic conversions were performed:

'_symmetry_cell_setting' value 'Monoclinic' changed to 'monoclinic'
according to
/usr/data/users/saulius/crontab/automatic-downloads/rss-feeds/RSC/lib/dictionaries/cif_core.dic
dictionary named 'cif_core.dic' version 2.4.2 from
2011-04-26.

'_exptl_absorpt_correction_type' value 'MULTI-SCAN'
changed to 'multi-scan' according to
/usr/data/users/saulius/crontab/automatic-downloads/rss-feeds/RSC/lib/dictionaries/cif_core.dic
dictionary named 'cif_core.dic' version 2.4.2 from 2011-04-26.

Automatic conversion script
Id: cif_fix_values 2827 2014-09-09 07:05:25Z andrius 

 Adding full bibliography for 7032675--7032682.cif.
;
_cod_original_cell_volume 1757.5(8)
_cod_original_sg_symbol_H-M P21/c
_cod_database_code 7032678

loop_
_symmetry_equiv_pos_as_xyz
'x, y, z'
'-x, y+1/2, -z+1/2'
'-x, -y, -z'
'x, -y-1/2, z-1/2'

loop_
_atom_site_label
_atom_site_type_symbol
_atom_site_fract_x
_atom_site_fract_y
_atom_site_fract_z
_atom_site_U_iso_or_equiv
_atom_site_adp_type
_atom_site_occupancy
_atom_site_symmetry_multiplicity
_atom_site_calc_flag
O6 O 0.8223(2) 0.7913(4) 1.00204(15) 0.0298(6) Uani 1 1 d
C10 C 0.7678(3) 0.7683(5) 0.9272(2) 0.0228(7) Uani 1 1 d
C9 C 0.6495(3) 0.6829(5) 0.8841(2) 0.0191(7) Uani 1 1 d
Gd1 Gd 1.007402(12) 0.20714(2) 0.872574(8) 0.01584(7) Uani 1 1 d
C11 C 0.5883(3) 0.7050(5) 0.9160(2) 0.0210(7) Uani 1 1 d
O10 O 0.8722(2) -0.0013(4) 0.76661(16) 0.0265(6) Uani 1 1 d
O9 O 1.0071(2) -0.0975(4) 0.92374(16) 0.0263(6) Uani 1 1 d
O1 O 0.9034(2) 0.2415(4) 0.92569(16) 0.0313(6) Uani 1 1 d
N1 N 0.8263(2) 0.4046(4) 0.79163(16) 0.0194(6) Uani 1 1 d
O5 O 0.8017(3) 0.8114(5) 0.88680(19) 0.0464(9) Uani 1 1 d
O3 O 0.9660(2) 0.3513(4) 0.75091(15) 0.0256(5) Uani 1 1 d
C8 C 0.5989(3) 0.5902(5) 0.81106(19) 0.0183(6) Uani 1 1 d
O2 O 0.7640(3) 0.3445(5) 0.93088(18) 0.0422(8) Uani 1 1 d
C12 C 0.4748(3) 0.6420(5) 0.8745(2) 0.0226(7) Uani 1 1 d
C3 C 0.6647(3) 0.5438(5) 0.77823(19) 0.0182(6) Uani 1 1 d
C6 C 0.7966(3) 0.4846(5) 0.72408(19) 0.0197(7) Uani 1 1 d
O4 O 0.86805(19) 0.5495(4) 0.64865(14) 0.0254(5) Uani 1 1 d
C2 C 0.7639(3) 0.4323(5) 0.81940(19) 0.0203(7) Uani 1 1 d
O11 O 1.0742(3) 0.5258(5) 0.9077(2) 0.0519(10) Uani 1 1 d
C4 C 0.6288(3) 0.6095(5) 0.7039(2) 0.0232(7) Uani 1 1 d
C7 C 0.8827(3) 0.4589(5) 0.70571(19) 0.0201(6) Uani 1 1 d
C14 C 0.4223(3) 0.5637(5) 0.7990(2) 0.0240(7) Uani 1 1 d
C1 C 0.8113(3) 0.3324(5) 0.8974(2) 0.0247(7) Uani 1 1 d
C5 C 0.6960(3) 0.5857(5) 0.6765(2) 0.0235(7) Uani 1 1 d
C15 C 0.4836(3) 0.5358(5) 0.7680(2) 0.0232(7) Uani 1 1 d
O7 O 0.4665(2) 0.7521(5) 0.97812(19) 0.0430(8) Uani 1 1 d
O8 O 0.3117(2) 0.6141(5) 0.87627(17) 0.0426(8) Uani 1 1 d
C13 C 0.4096(3) 0.6662(6) 0.9091(2) 0.0265(8) Uani 1 1 d
O12 O 0.6660(4) 0.3683(6) 0.4838(3) 0.0511(9) Uani 1 1 d
H1 H 0.628(3) 0.750(6) 0.964(2) 0.021(10) Uiso 1 1 d
H3 H 0.445(3) 0.483(6) 0.716(2) 0.021(10) Uiso 1 1 d
H4 H 0.567(4) 0.686(6) 0.676(3) 0.038(13) Uiso 1 1 d
H2 H 0.348(3) 0.522(6) 0.772(2) 0.029(11) Uiso 1 1 d
H5 H 0.667(4) 0.630(8) 0.626(3) 0.049(14) Uiso 1 1 d
H10A H 0.911(4) -0.054(7) 0.753(3) 0.030(11) Uiso 1 1 d
H7 H 0.427(5) 0.780(8) 0.997(4) 0.062(18) Uiso 1 1 d
H11A H 1.137(5) 0.540(9) 0.960(4) 0.08(2) Uiso 1 1 d
H11B H 1.047(5) 0.607(11) 0.885(4) 0.06(2) Uiso 1 1 d
H10B H 0.824(5) 0.027(9) 0.725(3) 0.066(19) Uiso 1 1 d
H9A H 0.957(4) -0.134(8) 0.913(3) 0.048(17) Uiso 1 1 d
H9B H 1.063(5) -0.137(9) 0.985(4) 0.070(17) Uiso 1 1 d
H12B H 0.735(7) 0.371(13) 0.522(5) 0.13(4) Uiso 1 1 d
H12A H 0.690(6) 0.303(9) 0.466(4) 0.07(2) Uiso 1 1 d

loop_
_atom_site_aniso_label
_atom_site_aniso_U_11
_atom_site_aniso_U_22
_atom_site_aniso_U_33
_atom_site_aniso_U_23
_atom_site_aniso_U_13
_atom_site_aniso_U_12
O6 0.0196(12) 0.0402(19) 0.0171(13) -0.0062(10) 0.0039(10) -0.0044(10)
C10 0.0174(16) 0.0265(19) 0.0241(18) -0.0060(14) 0.0121(14) -0.0023(13)
C9 0.0146(15) 0.0233(18) 0.0165(16) 0.0007(12) 0.0075(13) -0.0010(12)
Gd1 0.01587(10) 0.01952(12) 0.01426(10) -0.00001(5) 0.01007(8) 0.00070(5)
C11 0.0175(16) 0.028(2) 0.0145(17) -0.0007(12) 0.0076(13) 0.0005(12)
O10 0.0208(13) 0.0321(16) 0.0227(14) -0.0024(11) 0.0107(11) 0.0003(10)
O9 0.0246(14) 0.0305(15) 0.0228(13) 0.0072(11) 0.0134(11) -0.0002(11)
O1 0.0330(14) 0.0429(16) 0.0299(14) 0.0183(13) 0.0252(12) 0.0195(12)
N1 0.0205(13) 0.0234(16) 0.0182(13) 0.0028(11) 0.0135(11) 0.0011(10)
O5 0.0381(17) 0.071(3) 0.0379(18) -0.0163(15) 0.0268(14) -0.0288(15)
O3 0.0270(12) 0.0297(14) 0.0284(13) 0.0084(11) 0.0210(11) 0.0064(10)
C8 0.0172(15) 0.0193(17) 0.0188(15) 0.0024(12) 0.0109(12) 0.0021(12)
O2 0.0497(17) 0.055(2) 0.0434(17) 0.0257(15) 0.0395(15) 0.0256(15)
C12 0.0186(15) 0.0256(19) 0.0251(18) -0.0003(15) 0.0138(13) -0.0010(13)
C3 0.0178(15) 0.0201(17) 0.0181(15) -0.0026(13) 0.0114(12) 0.0000(12)
C6 0.0235(16) 0.0204(18) 0.0194(16) 0.0000(13) 0.0151(13) -0.0003(12)
O4 0.0244(12) 0.0357(15) 0.0203(12) 0.0062(11) 0.0156(10) -0.0008(10)
C2 0.0224(15) 0.0223(18) 0.0183(16) 0.0019(13) 0.0131(13) 0.0013(12)
O11 0.056(2) 0.0245(18) 0.041(2) -0.0022(15) 0.0099(17) -0.0037(15)
C4 0.0219(16) 0.025(2) 0.0215(17) 0.0021(14) 0.0123(14) 0.0052(13)
C7 0.0218(15) 0.0231(18) 0.0195(15) -0.0003(13) 0.0145(13) -0.0027(13)
C14 0.0165(15) 0.026(2) 0.0284(18) -0.0040(15) 0.0127(14) -0.0013(13)
C1 0.0263(17) 0.0299(19) 0.0242(18) 0.0068(15) 0.0184(14) 0.0085(14)
C5 0.0264(17) 0.029(2) 0.0165(16) 0.0040(14) 0.0134(14) 0.0035(13)
C15 0.0197(16) 0.0250(19) 0.0230(17) -0.0073(14) 0.0116(13) -0.0024(13)
O7 0.0294(15) 0.073(2) 0.0378(18) -0.0207(16) 0.0258(14) -0.0102(14)
O8 0.0205(13) 0.077(3) 0.0335(16) -0.0098(15) 0.0176(12) -0.0114(13)
C13 0.0207(17) 0.035(2) 0.0234(18) 0.0007(15) 0.0127(14) 0.0015(14)
O12 0.057(2) 0.050(2) 0.078(3) 0.003(2) 0.057(2) 0.0038(17)

loop_
_atom_type_symbol
_atom_type_description
_atom_type_scat_dispersion_real
_atom_type_scat_dispersion_imag
_atom_type_scat_source
C C 0.0033 0.0016 'International Tables Vol C Tables 4.2.6.8 and 6.1.1.4'
H H 0.0000 0.0000 'International Tables Vol C Tables 4.2.6.8 and 6.1.1.4'
Gd Gd -0.1653 3.9035 'International Tables Vol C Tables 4.2.6.8 and 6.1.1.4'
N N 0.0061 0.0033 'International Tables Vol C Tables 4.2.6.8 and 6.1.1.4'
O O 0.0106 0.0060 'International Tables Vol C Tables 4.2.6.8 and 6.1.1.4'

loop_
_geom_angle_atom_site_label_1
_geom_angle_atom_site_label_2
_geom_angle_atom_site_label_3
_geom_angle
_geom_angle_site_symmetry_1
_geom_angle_site_symmetry_3
C10 O6 Gd1 149.5(2) . 3_767
O5 C10 O6 126.0(3) . .
O5 C10 C9 117.7(3) . .
O6 C10 C9 116.3(3) . .
C11 C9 C8 119.6(3) . .
C11 C9 C10 119.1(3) . .
C8 C9 C10 121.3(3) . .
O6 Gd1 O1 91.37(10) 3_767 .
O6 Gd1 O4 77.82(9) 3_767 2_746
O1 Gd1 O4 154.47(10) . 2_746
O6 Gd1 O10 141.55(10) 3_767 .
O1 Gd1 O10 95.41(11) . .
O4 Gd1 O10 80.04(9) 2_746 .
O6 Gd1 O11 71.73(12) 3_767 .
O1 Gd1 O11 90.56(14) . .
O4 Gd1 O11 107.43(12) 2_746 .
O10 Gd1 O11 145.68(12) . .
O6 Gd1 O9 77.80(10) 3_767 .
O1 Gd1 O9 74.14(10) . .
O4 Gd1 O9 80.94(9) 2_746 .
O10 Gd1 O9 67.92(10) . .
O11 Gd1 O9 145.49(12) . .
O6 Gd1 O3 127.58(10) 3_767 .
O1 Gd1 O3 127.06(8) . .
O4 Gd1 O3 76.52(9) 2_746 .
O10 Gd1 O3 75.90(10) . .
O11 Gd1 O3 73.62(12) . .
O9 Gd1 O3 140.02(9) . .
O6 Gd1 N1 137.70(10) 3_767 .
O1 Gd1 N1 63.65(9) . .
O4 Gd1 N1 137.75(9) 2_746 .
O10 Gd1 N1 77.73(10) . .
O11 Gd1 N1 74.82(12) . .
O9 Gd1 N1 121.71(9) . .
O3 Gd1 N1 63.46(8) . .
C9 C11 C12 120.8(3) . .
C9 C11 H1 115(3) . .
C12 C11 H1 124(3) . .
Gd1 O10 H10A 104(3) . .
Gd1 O10 H10B 126(5) . .
H10A O10 H10B 96(5) . .
Gd1 O9 H9A 119(5) . .
Gd1 O9 H9B 124(3) . .
H9A O9 H9B 102(5) . .
C1 O1 Gd1 128.6(2) . .
C6 N1 C2 120.4(3) . .
C6 N1 Gd1 120.2(2) . .
C2 N1 Gd1 119.3(2) . .
C7 O3 Gd1 124.8(2) . .
C15 C8 C9 119.2(3) . .
C15 C8 C3 118.7(3) . .
C9 C8 C3 122.0(3) . .
C14 C12 C11 119.1(3) . .
C14 C12 C13 120.4(3) . .
C11 C12 C13 120.5(3) . .
C4 C3 C2 116.7(3) . .
C4 C3 C8 120.4(3) . .
C2 C3 C8 123.0(3) . .
N1 C6 C5 121.9(3) . .
N1 C6 C7 114.2(3) . .
C5 C6 C7 123.9(3) . .
C7 O4 Gd1 134.3(2) . 2_756
N1 C2 C3 121.8(3) . .
N1 C2 C1 113.0(3) . .
C3 C2 C1 125.2(3) . .
Gd1 O11 H11A 114(4) . .
Gd1 O11 H11B 128(5) . .
H11A O11 H11B 117(7) . .
C3 C4 C5 121.0(3) . .
C3 C4 H4 120(3) . .
C5 C4 H4 118(3) . .
O4 C7 O3 125.2(3) . .
O4 C7 C6 117.8(3) . .
O3 C7 C6 117.0(3) . .
C15 C14 C12 120.4(3) . .
C15 C14 H2 121(3) . .
C12 C14 H2 119(3) . .
O2 C1 O1 123.6(3) . .
O2 C1 C2 120.9(3) . .
O1 C1 C2 115.4(3) . .
C6 C5 C4 117.6(3) . .
C6 C5 H5 125(3) . .
C4 C5 H5 117(3) . .
C14 C15 C8 120.5(3) . .
C14 C15 H3 118(2) . .
C8 C15 H3 122(2) . .
C13 O7 H7 116(4) . .
O8 C13 O7 122.1(3) . .
O8 C13 C12 123.6(3) . .
O7 C13 C12 114.4(3) . .
H12B O12 H12A 81(7) . .

loop_
_geom_bond_atom_site_label_1
_geom_bond_atom_site_label_2
_geom_bond_distance
_geom_bond_site_symmetry_2
O6 C10 1.271(4) .
O6 Gd1 2.297(3) 3_767
C10 O5 1.234(5) .
C10 C9 1.519(5) .
C9 C11 1.392(5) .
C9 C8 1.406(5) .
Gd1 O6 2.297(3) 3_767
Gd1 O1 2.344(3) .
Gd1 O4 2.384(2) 2_746
Gd1 O10 2.423(3) .
Gd1 O11 2.444(4) .
Gd1 O9 2.452(3) .
Gd1 O3 2.458(3) .
Gd1 N1 2.558(3) .
C11 C12 1.406(5) .
C11 H1 0.88(4) .
O10 H10A 0.85(5) .
O10 H10B 0.75(6) .
O9 H9A 0.68(5) .
O9 H9B 1.07(6) .
O1 C1 1.277(4) .
N1 C6 1.333(4) .
N1 C2 1.342(4) .
O3 C7 1.268(4) .
C8 C15 1.405(4) .
C8 C3 1.500(4) .
O2 C1 1.232(4) .
C12 C14 1.395(5) .
C12 C13 1.495(5) .
C3 C4 1.389(5) .
C3 C2 1.413(4) .
C6 C5 1.391(5) .
C6 C7 1.513(4) .
O4 C7 1.258(4) .
O4 Gd1 2.384(2) 2_756
C2 C1 1.519(5) .
O11 H11A 0.92(6) .
O11 H11B 0.71(7) .
C4 C5 1.397(5) .
C4 H4 0.91(5) .
C14 C15 1.386(5) .
C14 H2 0.92(4) .
C5 H5 0.93(5) .
C15 H3 0.95(4) .
O7 C13 1.314(5) .
O7 H7 0.90(6) .
O8 C13 1.215(4) .
O12 H12B 0.84(8) .
O12 H12A 0.79(7) .
